data_4113384
loop_
_publ_author_name
'Alajos K\'alm\'an'
'L\'aszl\'o F\'abi\'an'
'Gyula Argay'
'G\'abor Bern\'ath'
'Zsuzsanna Gyarmati'

_publ_contact_author_address
;
       Institute of Chemistry, Chemical Research Center
    Hungarian Academy of Sciences
    PO Box 17
    H-1525 Budapest
    Hungary
;
_publ_contact_author_email akalman@cric.chemres.hu
_publ_contact_author_fax '036 1 325-7554'
_publ_contact_author_name 'Prof. Alajos K\'alm\'an'
_publ_contact_author_phone '036 1 325-7547'
_publ_section_title
;
 Dipole-Induced Polymorphs of trans-2-Hydroxycycloheptanecarboxylic Acid
 with Virtually the Same Unit Cell
;
_journal_name_full 'Journal of the American Chemical Society'
_journal_page_first 34
_journal_page_last 35
_journal_paper_doi 10.1021/ja0289447
_journal_volume 125
_journal_year 2003
_chemical_formula_moiety 'C8 H14 O3'
_chemical_formula_sum 'C8 H14 O3'
_chemical_formula_weight 158.19
_chemical_name_common 'trans (1R*,2R*)-2-hydroxy-1-cycloheptanecarboxylic acid  form B'
_chemical_name_systematic
;                                                                               
 ?                                                                              
;
_space_group_IT_number 33
_symmetry_cell_setting orthorhombic
_symmetry_space_group_name_Hall 'P -2ac -2n'
_symmetry_space_group_name_H-M 'P n 21 a'
_atom_sites_solution_hydrogens geom
_atom_sites_solution_primary direct
_atom_sites_solution_secondary difmap
_audit_creation_method SHELXL-97
_cell_angle_alpha 90.00
_cell_angle_beta 90.00
_cell_angle_gamma 90.00
_cell_formula_units_Z 4
_cell_length_a 21.185(2)
_cell_length_b 6.826(1)
_cell_length_c 5.889(1)
_cell_measurement_reflns_used 25
_cell_measurement_temperature 293(2)
_cell_measurement_theta_max 38.01
_cell_measurement_theta_min 30.23
_cell_volume 851.6(2)
_computing_cell_refinement 'CAD4 Express'
_computing_data_collection 'CAD4 Express'
_computing_data_reduction 'XCAD4 (Harms 1996)'
_computing_structure_refinement 'SHELXL-97 (Sheldrick, 1997)'
_computing_structure_solution 'SHELXS-97 (Sheldrick, 1997)'
_diffrn_ambient_temperature 293(2)
_diffrn_measured_fraction_theta_full 1.000
_diffrn_measured_fraction_theta_max 1.001
_diffrn_measurement_device_type 'Enraf-Nonius CAD4'
_diffrn_measurement_method \w--2\q
_diffrn_radiation_monochromator graphite
_diffrn_radiation_source 'fine-focus sealed tube'
_diffrn_radiation_type 'CU k\a'
_diffrn_radiation_wavelength 1.54184
_diffrn_reflns_av_R_equivalents 0.0258
_diffrn_reflns_av_sigmaI/netI 0.0182
_diffrn_reflns_limit_h_max 26
_diffrn_reflns_limit_h_min -26
_diffrn_reflns_limit_k_max 8
_diffrn_reflns_limit_k_min -8
_diffrn_reflns_limit_l_max 7
_diffrn_reflns_limit_l_min -7
_diffrn_reflns_number 7314
_diffrn_reflns_theta_full 75.75
_diffrn_reflns_theta_max 75.75
_diffrn_reflns_theta_min 4.17
_diffrn_standards_decay_% 8
_diffrn_standards_interval_time 60
_diffrn_standards_number 3
_exptl_absorpt_coefficient_mu 0.770
_exptl_absorpt_correction_T_max 0.9805
_exptl_absorpt_correction_T_min 0.8436
_exptl_absorpt_correction_type psi-scan
_exptl_absorpt_process_details 'North A.C., Philips, D.C. & Mathews, F. (1968) Acta Cryst. A24, 350-359'
_exptl_crystal_colour colourless
_exptl_crystal_density_diffrn 1.234
_exptl_crystal_description prism
_exptl_crystal_F_000 344
_exptl_crystal_size_max 0.30
_exptl_crystal_size_mid 0.30
_exptl_crystal_size_min 0.02
_exptl_crystal_thermal_history
;
  Second dipole-induced polymorph
;
_refine_diff_density_max 0.256
_refine_diff_density_min -0.264
_refine_diff_density_rms 0.036
_refine_ls_abs_structure_details 'Flack H D (1983), Acta Cryst. A39, 876-881'
_refine_ls_abs_structure_Flack -0.1(2)
_refine_ls_extinction_method none
_refine_ls_goodness_of_fit_ref 1.112
_refine_ls_hydrogen_treatment riding
_refine_ls_matrix_type full
_refine_ls_number_parameters 102
_refine_ls_number_reflns 1777
_refine_ls_number_restraints 110
_refine_ls_restrained_S_all 1.087
_refine_ls_R_factor_all 0.0403
_refine_ls_R_factor_gt 0.0371
_refine_ls_shift/su_max 0.000
_refine_ls_shift/su_mean 0.000
_refine_ls_structure_factor_coef Fsqd
_refine_ls_weighting_details 'calc w=1/[\s^2^(Fo^2^)+(0.1000P)^2^+0.0000P] where P=(Fo^2^+2Fc^2^)/3'
_refine_ls_weighting_scheme calc
_refine_ls_wR_factor_gt 0.1227
_refine_ls_wR_factor_ref 0.1275
_reflns_number_gt 1624
_reflns_number_total 1777
_reflns_threshold_expression >2sigma(I)
_cod_data_source_file ja0289447_s1_2.cif
_cod_data_source_block bg0219
_cod_database_code 4113384

loop_
_symmetry_equiv_pos_as_xyz
'x, y, z'
'-x, y+1/2, -z'
'x+1/2, y, -z+1/2'
'-x+1/2, y+1/2, z+1/2'

loop_
_atom_site_label
_atom_site_type_symbol
_atom_site_fract_x
_atom_site_fract_y
_atom_site_fract_z
_atom_site_U_iso_or_equiv
_atom_site_adp_type
_atom_site_occupancy
_atom_site_symmetry_multiplicity
_atom_site_calc_flag
_atom_site_refinement_flags
O1 O 0.18902(5) 0.55106(19) 0.50825(17) 0.0426(3) Uani 1 1 d DU
H1 H 0.1917 0.5225 0.6432 0.055 Uiso 1 1 calc RD
O2 O 0.28520(5) 0.9828(3) 0.44968(19) 0.0609(4) Uani 1 1 d U
O3 O 0.21955(5) 0.9506(3) 0.73913(18) 0.0565(4) Uani 1 1 d DU
H3 H 0.2520 0.9692 0.8119 0.073 Uiso 1 1 calc RD
C1 C 0.17802(6) 0.8817(2) 0.3751(2) 0.0365(3) Uani 1 1 d DU
H1A H 0.1948 0.8402 0.2276 0.047 Uiso 1 1 calc R
C2 C 0.14400(6) 0.7069(3) 0.4800(2) 0.0359(3) Uani 1 1 d DU
H2 H 0.1280 0.7449 0.6298 0.047 Uiso 1 1 calc R
C3 C 0.08897(7) 0.6283(3) 0.3384(3) 0.0482(4) Uani 1 1 d DU
H3A H 0.1037 0.6039 0.1850 0.063 Uiso 1 1 calc R
H3B H 0.0754 0.5041 0.4018 0.063 Uiso 1 1 calc R
C4 C 0.03240(7) 0.7665(4) 0.3282(4) 0.0598(5) Uani 1 1 d DU
H4A H -0.0050 0.6881 0.3005 0.078 Uiso 1 1 calc R
H4B H 0.0275 0.8260 0.4768 0.078 Uiso 1 1 calc R
C5 C 0.03386(11) 0.9280(4) 0.1550(5) 0.0787(7) Uani 1 1 d DU
H5A H 0.0240 0.8705 0.0086 0.102 Uiso 1 1 calc R
H5B H 0.0000 1.0184 0.1911 0.102 Uiso 1 1 calc R
C6 C 0.09322(9) 1.0457(4) 0.1280(4) 0.0692(6) Uani 1 1 d DU
H6A H 0.0814 1.1771 0.0817 0.090 Uiso 1 1 calc R
H6B H 0.1175 0.9889 0.0047 0.090 Uiso 1 1 calc R
C7 C 0.13659(8) 1.0626(3) 0.3351(4) 0.0580(5) Uani 1 1 d DU
H7A H 0.1109 1.0846 0.4690 0.075 Uiso 1 1 calc R
H7B H 0.1637 1.1760 0.3159 0.075 Uiso 1 1 calc R
C8 C 0.23311(7) 0.9417(3) 0.5217(2) 0.0395(3) Uani 1 1 d U

loop_
_atom_site_aniso_label
_atom_site_aniso_U_11
_atom_site_aniso_U_22
_atom_site_aniso_U_33
_atom_site_aniso_U_23
_atom_site_aniso_U_13
_atom_site_aniso_U_12
O1 0.0494(6) 0.0444(6) 0.0340(4) 0.0011(4) 0.0042(4) 0.0108(5)
O2 0.0436(6) 0.1005(12) 0.0384(5) 0.0053(7) -0.0002(4) -0.0247(7)
O3 0.0495(6) 0.0849(10) 0.0351(5) -0.0126(6) 0.0017(4) -0.0234(7)
C1 0.0379(6) 0.0381(7) 0.0335(6) -0.0012(5) -0.0021(5) -0.0027(6)
C2 0.0358(6) 0.0366(7) 0.0353(6) -0.0033(6) 0.0046(4) 0.0005(6)
C3 0.0408(8) 0.0461(8) 0.0575(9) -0.0101(7) 0.0007(6) -0.0091(6)
C4 0.0360(7) 0.0677(12) 0.0758(11) 0.0047(11) -0.0065(7) -0.0063(7)
C5 0.0699(12) 0.0791(17) 0.0870(14) 0.0157(13) -0.0289(10) -0.0110(12)
C6 0.0592(10) 0.0720(13) 0.0764(14) 0.0264(12) -0.0187(9) -0.0011(10)
C7 0.0520(9) 0.0368(8) 0.0851(12) 0.0014(8) -0.0180(8) -0.0031(7)
C8 0.0402(7) 0.0439(8) 0.0345(6) 0.0012(6) -0.0021(5) -0.0063(6)

loop_
_atom_type_symbol
_atom_type_description
_atom_type_scat_dispersion_real
_atom_type_scat_dispersion_imag
_atom_type_scat_source
C C 0.0181 0.0091 'International Tables Vol C Tables 4.2.6.8 and 6.1.1.4'
H H 0.0000 0.0000 'International Tables Vol C Tables 4.2.6.8 and 6.1.1.4'
O O 0.0492 0.0322 'International Tables Vol C Tables 4.2.6.8 and 6.1.1.4'

loop_
_geom_angle_atom_site_label_1
_geom_angle_atom_site_label_2
_geom_angle_atom_site_label_3
_geom_angle
C2 O1 H1 109.5
C8 O3 H3 109.5
C8 C1 C2 110.28(12)
C8 C1 C7 108.17(14)
C2 C1 C7 114.95(12)
C8 C1 H1A 107.7
C2 C1 H1A 107.7
C7 C1 H1A 107.7
O1 C2 C1 108.18(11)
O1 C2 C3 108.01(13)
C1 C2 C3 114.43(13)
O1 C2 H2 108.7
C1 C2 H2 108.7
C3 C2 H2 108.7
C4 C3 C2 113.76(15)
C4 C3 H3A 108.8
C2 C3 H3A 108.8
C4 C3 H3B 108.8
C2 C3 H3B 108.8
H3A C3 H3B 107.7
C5 C4 C3 117.65(18)
C5 C4 H4A 107.9
C3 C4 H4A 107.9
C5 C4 H4B 107.9
C3 C4 H4B 107.9
H4A C4 H4B 107.2
C6 C5 C4 118.82(16)
C6 C5 H5A 107.6
C4 C5 H5A 107.6
C6 C5 H5B 107.6
C4 C5 H5B 107.6
H5A C5 H5B 107.0
C5 C6 C7 117.30(18)
C5 C6 H6A 108.0
C7 C6 H6A 108.0
C5 C6 H6B 108.0
C7 C6 H6B 108.0
H6A C6 H6B 107.2
C6 C7 C1 113.89(18)
C6 C7 H7A 108.8
C1 C7 H7A 108.8
C6 C7 H7B 108.8
C1 C7 H7B 108.8
H7A C7 H7B 107.7
O2 C8 O3 121.88(13)
O2 C8 C1 124.46(13)
O3 C8 C1 113.65(12)

loop_
_geom_bond_atom_site_label_1
_geom_bond_atom_site_label_2
_geom_bond_distance
O1 C2 1.4382(18)
O1 H1 0.8200
O2 C8 1.2147(18)
O3 C8 1.3140(16)
O3 H3 0.8200
C1 C8 1.5084(19)
C1 C2 1.525(2)
C1 C7 1.533(2)
C1 H1A 0.9800
C2 C3 1.530(2)
C2 H2 0.9800
C3 C4 1.526(3)
C3 H3A 0.9700
C3 H3B 0.9700
C4 C5 1.502(3)
C4 H4A 0.9700
C4 H4B 0.9700
C5 C6 1.501(3)
C5 H5A 0.9700
C5 H5B 0.9700
C6 C7 1.531(3)
C6 H6A 0.9700
C6 H6B 0.9700
C7 H7A 0.9700
C7 H7B 0.9700

loop_
_geom_hbond_atom_site_label_D
_geom_hbond_atom_site_label_H
_geom_hbond_atom_site_label_A
_geom_hbond_distance_DH
_geom_hbond_distance_HA
_geom_hbond_distance_DA
_geom_hbond_angle_DHA
_geom_hbond_site_symmetry_A
O1 H1 O2 0.82 1.89 2.6970(16) 167.8 4_545
O3 H3 O1 0.82 1.79 2.5949(14) 166.0 4

loop_
_geom_torsion_atom_site_label_1
_geom_torsion_atom_site_label_2
_geom_torsion_atom_site_label_3
_geom_torsion_atom_site_label_4
_geom_torsion
C8 C1 C2 O1 -56.91(15)
C7 C1 C2 O1 -179.49(12)
C8 C1 C2 C3 -177.35(13)
C7 C1 C2 C3 60.07(18)
O1 C2 C3 C4 170.20(14)
C1 C2 C3 C4 -69.27(18)
C2 C3 C4 C5 83.6(2)
C3 C4 C5 C6 -45.2(3)
C4 C5 C6 C7 -26.9(4)
C5 C6 C7 C1 79.1(3)
C8 C1 C7 C6 159.59(16)
C2 C1 C7 C6 -76.7(2)
C2 C1 C8 O2 135.87(18)
C7 C1 C8 O2 -97.7(2)
C2 C1 C8 O3 -45.6(2)
C7 C1 C8 O3 80.89(19)
